data_2227050
loop_
_publ_author_name
'Barman, Pranjit'
'Bhattacharjee, Tirtha'
'Sarma, Rupam'

_publ_section_title
;
 1-Benzylsulfanyl-2-[(2-chlorophenyl)diazenyl]benzene
;
_journal_coeditor_code RK2215
_journal_issue 8
_journal_name_full 'Acta Crystallographica Section E'
_journal_page_first o1943
_journal_paper_doi 10.1107/S1600536810025730
_journal_volume 66
_journal_year 2010
_chemical_formula_iupac 'C19 H15 Cl N2 S'
_chemical_formula_moiety 'C19 H15 Cl N2 S'
_chemical_formula_sum 'C19 H15 Cl N2 S'
_chemical_formula_weight 338.85
_chemical_melting_point 414
_chemical_name_systematic
;
1-Benzylsulfanyl-2-[(2-chlorophenyl)diazenyl]benzene
;
_space_group_IT_number 14
_symmetry_cell_setting monoclinic
_symmetry_space_group_name_Hall '-P 2ybc'
_symmetry_space_group_name_H-M 'P 1 21/c 1'
_atom_sites_solution_hydrogens geom
_atom_sites_solution_primary direct
_atom_sites_solution_secondary difmap
_audit_creation_method SHELXL97
_cell_angle_alpha 90.00
_cell_angle_beta 96.055(9)
_cell_angle_gamma 90.00
_cell_formula_units_Z 4
_cell_length_a 15.493(2)
_cell_length_b 5.4218(8)
_cell_length_c 20.206(3)
_cell_measurement_reflns_used 3629
_cell_measurement_temperature 296(2)
_cell_measurement_theta_max 25.50
_cell_measurement_theta_min 3.97
_cell_volume 1687.8(4)
_computing_cell_refinement '<i>SMART</i> (Bruker, 2001)'
_computing_data_collection '<i>SMART</i> (Bruker, 2001)'
_computing_data_reduction '<i>SAINT</i> (Bruker, 2001)'
_computing_molecular_graphics '<i>SHELXTL</i> (Sheldrick, 2008)'
_computing_publication_material '<i>SHELXTL</i> (Sheldrick, 2008)'
_computing_structure_refinement '<i>SHELXL97</i> (Sheldrick, 2008)'
_computing_structure_solution '<i>SHELXS97</i> (Sheldrick, 2008)'
_diffrn_ambient_temperature 296(2)
_diffrn_measured_fraction_theta_full 1.000
_diffrn_measured_fraction_theta_max 1.000
_diffrn_measurement_device_type 'Bruker APEXII CCD area-detector'
_diffrn_measurement_method '\f- and \w-scans'
_diffrn_radiation_monochromator graphite
_diffrn_radiation_source 'fine-focus sealed tube'
_diffrn_radiation_type MoK\a
_diffrn_radiation_wavelength 0.71073
_diffrn_reflns_av_R_equivalents 0.0418
_diffrn_reflns_av_sigmaI/netI 0.0337
_diffrn_reflns_limit_h_max 18
_diffrn_reflns_limit_h_min -18
_diffrn_reflns_limit_k_max 6
_diffrn_reflns_limit_k_min -5
_diffrn_reflns_limit_l_max 24
_diffrn_reflns_limit_l_min -24
_diffrn_reflns_number 16728
_diffrn_reflns_theta_full 25.50
_diffrn_reflns_theta_max 25.50
_diffrn_reflns_theta_min 2.03
_exptl_absorpt_coefficient_mu 0.350
_exptl_absorpt_correction_type none
_exptl_crystal_colour orange
_exptl_crystal_density_diffrn 1.334
_exptl_crystal_density_method 'not measured'
_exptl_crystal_description needle
_exptl_crystal_F_000 704
_exptl_crystal_size_max 0.21
_exptl_crystal_size_mid 0.16
_exptl_crystal_size_min 0.14
_refine_diff_density_max 0.143
_refine_diff_density_min -0.165
_refine_ls_extinction_method none
_refine_ls_goodness_of_fit_ref 1.006
_refine_ls_hydrogen_treatment constr
_refine_ls_matrix_type full
_refine_ls_number_parameters 208
_refine_ls_number_reflns 3139
_refine_ls_number_restraints 0
_refine_ls_restrained_S_all 1.006
_refine_ls_R_factor_all 0.0629
_refine_ls_R_factor_gt 0.0366
_refine_ls_shift/su_max 0.000
_refine_ls_shift/su_mean 0.000
_refine_ls_structure_factor_coef Fsqd
_refine_ls_weighting_details 'calc w=1/[\s^2^(Fo^2^)+(0.0254P)^2^+0.3762P] where P=(Fo^2^+2Fc^2^)/3'
_refine_ls_weighting_scheme calc
_refine_ls_wR_factor_gt 0.0761
_refine_ls_wR_factor_ref 0.0875
_reflns_number_gt 2140
_reflns_number_total 3139
_reflns_threshold_expression I>2\s(I)
_cod_data_source_file rk2215.cif
_cod_data_source_block I
_cod_original_sg_symbol_H-M 'P 21/c'
_cod_database_code 2227050
_cod_database_fobs_code 2227050

loop_
_symmetry_equiv_pos_as_xyz
'x, y, z'
'-x, y+1/2, -z+1/2'
'-x, -y, -z'
'x, -y-1/2, z-1/2'

loop_
_atom_site_type_symbol
_atom_site_label
_atom_site_fract_x
_atom_site_fract_y
_atom_site_fract_z
_atom_site_U_iso_or_equiv
_atom_site_adp_type
_atom_site_calc_flag
_atom_site_refinement_flags
_atom_site_occupancy
_atom_site_disorder_assembly
_atom_site_disorder_group
S S1 0.14479(3) -0.10089(10) 0.08652(2) 0.06781(18) Uani d . 1 . .
Cl Cl1 0.50431(4) 0.68379(13) 0.11015(3) 0.0911(2) Uani d . 1 . .
N N2 0.29240(10) 0.2094(3) 0.08968(7) 0.0599(4) Uani d . 1 . .
N N1 0.36050(10) 0.3311(3) 0.10180(7) 0.0619(4) Uani d . 1 . .
C C7 0.35709(12) 0.5064(4) 0.15401(8) 0.0567(5) Uani d . 1 . .
C C2 0.42276(12) 0.6809(4) 0.16243(9) 0.0619(5) Uani d . 1 . .
C C3 0.42403(16) 0.8556(4) 0.21239(11) 0.0794(6) Uani d . 1 . .
H H3 0.4678 0.9737 0.2174 0.095 Uiso calc R 1 . .
C C6 0.29365(14) 0.5079(4) 0.19748(10) 0.0759(6) Uani d . 1 . .
H H6 0.2493 0.3917 0.1927 0.091 Uiso calc R 1 . .
C C14 0.07222(13) -0.3539(4) 0.06272(10) 0.0729(6) Uani d . 1 . .
H H14A 0.0480 -0.3352 0.0167 0.087 Uiso calc R 1 . .
H H14B 0.1036 -0.5089 0.0670 0.087 Uiso calc R 1 . .
C C5 0.29587(17) 0.6806(5) 0.24774(11) 0.0908(7) Uani d . 1 . .
H H5 0.2534 0.6793 0.2770 0.109 Uiso calc R 1 . .
C C4 0.36019(18) 0.8533(5) 0.25459(11) 0.0900(7) Uani d . 1 . .
H H4 0.3608 0.9707 0.2882 0.108 Uiso calc R 1 . .
C C9 0.22512(12) -0.1349(3) 0.03137(8) 0.0555(5) Uani d . 1 . .
C C8 0.29495(12) 0.0306(3) 0.03821(8) 0.0557(5) Uani d . 1 . .
C C13 0.36052(13) 0.0163(4) -0.00329(9) 0.0700(6) Uani d . 1 . .
H H13 0.4061 0.1286 0.0015 0.084 Uiso calc R 1 . .
C C10 0.22486(13) -0.3157(4) -0.01772(9) 0.0657(5) Uani d . 1 . .
H H10 0.1796 -0.4289 -0.0232 0.079 Uiso calc R 1 . .
C C11 0.29086(14) -0.3283(4) -0.05799(10) 0.0726(6) Uani d . 1 . .
H H11 0.2897 -0.4508 -0.0903 0.087 Uiso calc R 1 . .
C C12 0.35836(15) -0.1636(4) -0.05150(10) 0.0776(6) Uani d . 1 . .
H H12 0.4023 -0.1734 -0.0794 0.093 Uiso calc R 1 . .
C C16 0.00046(14) -0.5197(4) 0.15911(10) 0.0756(6) Uani d . 1 . .
H H16 0.0450 -0.6346 0.1663 0.091 Uiso calc R 1 . .
C C15 0.00057(13) -0.3535(4) 0.10759(9) 0.0611(5) Uani d . 1 . .
C C20 -0.06639(15) -0.1870(4) 0.09826(11) 0.0791(6) Uani d . 1 . .
H H20 -0.0673 -0.0738 0.0636 0.095 Uiso calc R 1 . .
C C19 -0.13194(15) -0.1838(5) 0.13896(13) 0.0887(7) Uani d . 1 . .
H H19 -0.1767 -0.0695 0.1317 0.106 Uiso calc R 1 . .
C C18 -0.13148(16) -0.3489(5) 0.19034(12) 0.0871(7) Uani d . 1 . .
H H18 -0.1756 -0.3469 0.2182 0.104 Uiso calc R 1 . .
C C17 -0.06553(16) -0.5167(5) 0.20023(11) 0.0887(7) Uani d . 1 . .
H H17 -0.0650 -0.6298 0.2349 0.106 Uiso calc R 1 . .

loop_
_atom_site_aniso_label
_atom_site_aniso_U_11
_atom_site_aniso_U_22
_atom_site_aniso_U_33
_atom_site_aniso_U_12
_atom_site_aniso_U_13
_atom_site_aniso_U_23
S1 0.0700(3) 0.0685(4) 0.0670(3) -0.0132(3) 0.0166(2) -0.0146(3)
Cl1 0.0710(4) 0.1094(5) 0.0936(4) -0.0207(3) 0.0127(3) 0.0060(4)
N2 0.0640(10) 0.0614(10) 0.0542(9) -0.0060(9) 0.0061(7) -0.0025(8)
N1 0.0625(10) 0.0661(11) 0.0570(9) -0.0087(9) 0.0061(8) -0.0041(8)
C7 0.0628(12) 0.0573(12) 0.0491(10) -0.0007(10) 0.0015(9) 0.0007(9)
C2 0.0628(12) 0.0643(13) 0.0565(11) -0.0009(10) -0.0035(9) 0.0068(10)
C3 0.0925(17) 0.0642(15) 0.0764(15) -0.0095(12) -0.0156(13) -0.0024(12)
C6 0.0813(15) 0.0829(16) 0.0654(13) -0.0117(13) 0.0172(11) -0.0086(12)
C14 0.0833(15) 0.0647(14) 0.0733(13) -0.0175(11) 0.0208(11) -0.0102(11)
C5 0.1033(19) 0.102(2) 0.0701(15) 0.0007(16) 0.0217(13) -0.0170(14)
C4 0.117(2) 0.0813(18) 0.0691(15) 0.0060(16) -0.0025(15) -0.0192(13)
C9 0.0639(12) 0.0526(12) 0.0497(10) 0.0006(9) 0.0048(9) 0.0017(9)
C8 0.0619(12) 0.0567(12) 0.0479(10) 0.0004(10) 0.0038(9) -0.0004(9)
C13 0.0678(13) 0.0787(15) 0.0651(12) -0.0100(11) 0.0147(10) -0.0071(11)
C10 0.0750(14) 0.0611(13) 0.0613(12) -0.0067(11) 0.0081(10) -0.0063(10)
C11 0.0916(16) 0.0682(15) 0.0598(12) 0.0007(13) 0.0162(11) -0.0110(10)
C12 0.0816(16) 0.0851(17) 0.0697(13) -0.0026(13) 0.0243(11) -0.0105(12)
C16 0.0816(15) 0.0670(15) 0.0794(14) 0.0016(12) 0.0139(12) 0.0072(12)
C15 0.0672(13) 0.0541(13) 0.0622(12) -0.0105(10) 0.0078(10) -0.0069(10)
C20 0.0867(16) 0.0689(15) 0.0822(15) -0.0033(13) 0.0122(13) 0.0096(12)
C19 0.0774(16) 0.0795(17) 0.1111(19) 0.0054(13) 0.0188(14) -0.0010(16)
C18 0.0842(17) 0.0862(19) 0.0961(18) -0.0160(15) 0.0348(14) -0.0174(15)
C17 0.108(2) 0.0824(18) 0.0803(15) -0.0092(16) 0.0300(14) 0.0124(13)

loop_
_atom_type_symbol
_atom_type_description
_atom_type_scat_dispersion_real
_atom_type_scat_dispersion_imag
_atom_type_scat_source
C C 0.0033 0.0016 'International Tables Vol C Tables 4.2.6.8 and 6.1.1.4'
H H 0.0000 0.0000 'International Tables Vol C Tables 4.2.6.8 and 6.1.1.4'
N N 0.0061 0.0033 'International Tables Vol C Tables 4.2.6.8 and 6.1.1.4'
S S 0.1246 0.1234 'International Tables Vol C Tables 4.2.6.8 and 6.1.1.4'
Cl Cl 0.1484 0.1585 'International Tables Vol C Tables 4.2.6.8 and 6.1.1.4'

loop_
_geom_angle_atom_site_label_1
_geom_angle_atom_site_label_2
_geom_angle_atom_site_label_3
_geom_angle_site_symmetry_1
_geom_angle_site_symmetry_3
_geom_angle
_geom_angle_publ_flag
C9 S1 C14 . . 102.30(9) ?
N1 N2 C8 . . 114.54(15) ?
N2 N1 C7 . . 113.69(15) ?
C2 C7 C6 . . 118.60(18) ?
C2 C7 N1 . . 117.50(17) ?
C6 C7 N1 . . 123.87(18) ?
C3 C2 C7 . . 120.70(19) ?
C3 C2 Cl1 . . 118.97(17) ?
C7 C2 Cl1 . . 120.33(16) ?
C4 C3 C2 . . 119.4(2) ?
C4 C3 H3 . . 120.3 ?
C2 C3 H3 . . 120.3 ?
C5 C6 C7 . . 120.4(2) ?
C5 C6 H6 . . 119.8 ?
C7 C6 H6 . . 119.8 ?
C15 C14 S1 . . 108.44(13) ?
C15 C14 H14A . . 110.0 ?
S1 C14 H14A . . 110.0 ?
C15 C14 H14B . . 110.0 ?
S1 C14 H14B . . 110.0 ?
H14A C14 H14B . . 108.4 ?
C4 C5 C6 . . 120.1(2) ?
C4 C5 H5 . . 119.9 ?
C6 C5 H5 . . 119.9 ?
C5 C4 C3 . . 120.7(2) ?
C5 C4 H4 . . 119.7 ?
C3 C4 H4 . . 119.7 ?
C10 C9 C8 . . 117.69(17) ?
C10 C9 S1 . . 124.96(15) ?
C8 C9 S1 . . 117.34(14) ?
C13 C8 C9 . . 120.82(17) ?
C13 C8 N2 . . 123.91(17) ?
C9 C8 N2 . . 115.27(16) ?
C12 C13 C8 . . 120.21(19) ?
C12 C13 H13 . . 119.9 ?
C8 C13 H13 . . 119.9 ?
C11 C10 C9 . . 120.64(19) ?
C11 C10 H10 . . 119.7 ?
C9 C10 H10 . . 119.7 ?
C12 C11 C10 . . 121.27(19) ?
C12 C11 H11 . . 119.4 ?
C10 C11 H11 . . 119.4 ?
C11 C12 C13 . . 119.37(19) ?
C11 C12 H12 . . 120.3 ?
C13 C12 H12 . . 120.3 ?
C15 C16 C17 . . 120.4(2) ?
C15 C16 H16 . . 119.8 ?
C17 C16 H16 . . 119.8 ?
C20 C15 C16 . . 118.22(19) ?
C20 C15 C14 . . 120.84(19) ?
C16 C15 C14 . . 120.9(2) ?
C15 C20 C19 . . 121.5(2) ?
C15 C20 H20 . . 119.3 ?
C19 C20 H20 . . 119.3 ?
C18 C19 C20 . . 120.0(2) ?
C18 C19 H19 . . 120.0 ?
C20 C19 H19 . . 120.0 ?
C17 C18 C19 . . 119.3(2) ?
C17 C18 H18 . . 120.3 ?
C19 C18 H18 . . 120.3 ?
C18 C17 C16 . . 120.5(2) ?
C18 C17 H17 . . 119.7 ?
C16 C17 H17 . . 119.7 ?

loop_
_geom_bond_atom_site_label_1
_geom_bond_atom_site_label_2
_geom_bond_site_symmetry_2
_geom_bond_distance
_geom_bond_publ_flag
S1 C9 . 1.7655(19) ?
S1 C14 . 1.8064(19) ?
Cl1 C2 . 1.730(2) ?
N2 N1 . 1.247(2) ?
N2 C8 . 1.425(2) ?
N1 C7 . 1.425(2) ?
C7 C2 . 1.387(3) ?
C7 C6 . 1.385(2) ?
C2 C3 . 1.383(3) ?
C3 C4 . 1.372(3) ?
C3 H3 . 0.9300 ?
C6 C5 . 1.379(3) ?
C6 H6 . 0.9300 ?
C14 C15 . 1.506(2) ?
C14 H14A . 0.9700 ?
C14 H14B . 0.9700 ?
C5 C4 . 1.364(3) ?
C5 H5 . 0.9300 ?
C4 H4 . 0.9300 ?
C9 C10 . 1.394(2) ?
C9 C8 . 1.401(2) ?
C8 C13 . 1.386(2) ?
C13 C12 . 1.377(3) ?
C13 H13 . 0.9300 ?
C10 C11 . 1.374(3) ?
C10 H10 . 0.9300 ?
C11 C12 . 1.371(3) ?
C11 H11 . 0.9300 ?
C12 H12 . 0.9300 ?
C16 C15 . 1.377(3) ?
C16 C17 . 1.384(3) ?
C16 H16 . 0.9300 ?
C15 C20 . 1.373(3) ?
C20 C19 . 1.373(3) ?
C20 H20 . 0.9300 ?
C19 C18 . 1.371(3) ?
C19 H19 . 0.9300 ?
C18 C17 . 1.367(3) ?
C18 H18 . 0.9300 ?
C17 H17 . 0.9300 ?

loop_
_geom_torsion_atom_site_label_1
_geom_torsion_atom_site_label_2
_geom_torsion_atom_site_label_3
_geom_torsion_atom_site_label_4
_geom_torsion_site_symmetry_1
_geom_torsion_site_symmetry_2
_geom_torsion_site_symmetry_3
_geom_torsion_site_symmetry_4
_geom_torsion
_geom_torsion_publ_flag
C8 N2 N1 C7 . . . . -179.16(14) ?
N2 N1 C7 C2 . . . . -168.03(16) ?
N2 N1 C7 C6 . . . . 13.7(3) ?
C6 C7 C2 C3 . . . . -1.2(3) ?
N1 C7 C2 C3 . . . . -179.52(16) ?
C6 C7 C2 Cl1 . . . . 179.09(15) ?
N1 C7 C2 Cl1 . . . . 0.8(2) ?
C7 C2 C3 C4 . . . . 1.0(3) ?
Cl1 C2 C3 C4 . . . . -179.29(17) ?
C2 C7 C6 C5 . . . . 0.3(3) ?
N1 C7 C6 C5 . . . . 178.57(19) ?
C9 S1 C14 C15 . . . . 178.30(14) ?
C7 C6 C5 C4 . . . . 0.7(3) ?
C6 C5 C4 C3 . . . . -0.9(4) ?
C2 C3 C4 C5 . . . . 0.1(3) ?
C14 S1 C9 C10 . . . . 1.43(19) ?
C14 S1 C9 C8 . . . . -177.62(14) ?
C10 C9 C8 C13 . . . . 1.0(3) ?
S1 C9 C8 C13 . . . . -179.84(15) ?
C10 C9 C8 N2 . . . . -179.24(16) ?
S1 C9 C8 N2 . . . . -0.1(2) ?
N1 N2 C8 C13 . . . . -10.4(3) ?
N1 N2 C8 C9 . . . . 169.87(16) ?
C9 C8 C13 C12 . . . . -0.8(3) ?
N2 C8 C13 C12 . . . . 179.50(18) ?
C8 C9 C10 C11 . . . . -0.5(3) ?
S1 C9 C10 C11 . . . . -179.50(15) ?
C9 C10 C11 C12 . . . . -0.4(3) ?
C10 C11 C12 C13 . . . . 0.6(3) ?
C8 C13 C12 C11 . . . . 0.0(3) ?
C17 C16 C15 C20 . . . . -0.2(3) ?
C17 C16 C15 C14 . . . . 179.67(19) ?
S1 C14 C15 C20 . . . . 76.9(2) ?
S1 C14 C15 C16 . . . . -103.02(19) ?
C16 C15 C20 C19 . . . . 0.2(3) ?
C14 C15 C20 C19 . . . . -179.71(19) ?
C15 C20 C19 C18 . . . . 0.1(4) ?
C20 C19 C18 C17 . . . . -0.4(4) ?
C19 C18 C17 C16 . . . . 0.3(4) ?
C15 C16 C17 C18 . . . . 0.0(3) ?

loop_
_cod_related_entry_id
_cod_related_entry_database
_cod_related_entry_code
1 ChemSpider 26000949
